data_7021813
loop_
_publ_author_name
'Pike, Sebastian D.'
'Weller, Andrew S.'

_publ_section_title
;
 C-Cl activation of the weakly coordinating anion [B(3,5-Cl2C6H3)4](-) at
 a Rh(i) centre in solution and the solid-state.
;
_journal_issue 36
_journal_name_full 'Dalton transactions (Cambridge, England : 2003)'
_journal_page_first 12832
_journal_page_last 12835
_journal_paper_doi 10.1039/c3dt51617b
_journal_volume 42
_journal_year 2013
_chemical_compound_source 'Lab S10'
_chemical_formula_moiety 'C57.13 H59.27 B1 Br1 Cl2.27 F24 P2 Rh1'
_chemical_formula_sum 'C57.13 H59.27 B Br Cl2.27 F24 P2 Rh'
_chemical_formula_weight 1537.98
_chemical_melting_point ?
_chemical_name_systematic '[Rh(dibpe)Br(C6H5)]2[BArF4]2'
_space_group_IT_number 2
_symmetry_cell_setting triclinic
_symmetry_space_group_name_Hall '-P 1'
_symmetry_space_group_name_H-M 'P -1'
_atom_sites_solution_hydrogens difmap
_atom_sites_solution_primary other
_audit_creation_date 13-07-08
_audit_creation_method CRYSTALS_ver_14.40
_cell_angle_alpha 73.8487(16)
_cell_angle_beta 88.5368(15)
_cell_angle_gamma 87.5505(11)
_cell_formula_units_Z 2
_cell_length_a 13.4344(4)
_cell_length_b 16.2486(5)
_cell_length_c 16.3500(5)
_cell_measurement_reflns_used 14578
_cell_measurement_temperature 150
_cell_measurement_theta_max 27
_cell_measurement_theta_min 5
_cell_volume 3424.70(18)
_computing_cell_refinement 'DENZO/SCALEPACK (Otwinowski & Minor, 1997)'
_computing_data_collection 'COLLECT (Nonius, 2001).'
_computing_data_reduction 'DENZO/SCALEPACK (Otwinowski & Minor, 1997)'
_computing_molecular_graphics 'CAMERON (Watkin et al., 1996)'
_computing_publication_material 'CRYSTALS (Betteridge et al., 2003)'
_computing_structure_refinement 'CRYSTALS (Betteridge et al., 2003)'
_computing_structure_solution 'Superflip (Palatinus & Chapuis, 2007)'
_diffrn_ambient_temperature 150
_diffrn_measured_fraction_theta_full 0.992
_diffrn_measured_fraction_theta_max 0.988
_diffrn_measurement_device Area
_diffrn_measurement_device_type 'Nonius KappaCCD'
_diffrn_measurement_method \w
_diffrn_radiation_monochromator graphite
_diffrn_radiation_type 'Mo K\a'
_diffrn_radiation_wavelength 0.71073
_diffrn_reflns_av_R_equivalents 0.066
_diffrn_reflns_limit_h_max 17
_diffrn_reflns_limit_h_min -17
_diffrn_reflns_limit_k_max 21
_diffrn_reflns_limit_k_min -21
_diffrn_reflns_limit_l_max 21
_diffrn_reflns_limit_l_min -21
_diffrn_reflns_number 27223
_diffrn_reflns_theta_full 25.856
_diffrn_reflns_theta_max 27.507
_diffrn_reflns_theta_min 5.120
_diffrn_standards_number 0
_exptl_absorpt_coefficient_mu 1.068
_exptl_absorpt_correction_T_max 0.85
_exptl_absorpt_correction_T_min 0.75
_exptl_absorpt_correction_type multi-scan
_exptl_absorpt_process_details 'DENZO/SCALEPACK (Otwinowski & Minor, 1997)'
_exptl_crystal_colour yellow
_exptl_crystal_density_diffrn 1.491
_exptl_crystal_density_meas ?
_exptl_crystal_density_method 'not measured'
_exptl_crystal_description block
_exptl_crystal_F_000 1543.335
_exptl_crystal_size_max 0.200
_exptl_crystal_size_mid 0.200
_exptl_crystal_size_min 0.150
_refine_diff_density_max 0.91
_refine_diff_density_min -1.08
_refine_ls_extinction_method None
_refine_ls_goodness_of_fit_ref 0.9485
_refine_ls_hydrogen_treatment constr
_refine_ls_matrix_type full
_refine_ls_number_parameters 886
_refine_ls_number_reflns 10296
_refine_ls_number_restraints 569
_refine_ls_R_factor_all 0.0826
_refine_ls_R_factor_gt 0.0606
_refine_ls_shift/su_max 0.0347177
_refine_ls_shift/su_mean 0.0004073
_refine_ls_structure_factor_coef Fsqd
_refine_ls_weighting_details
;
 Method= Modified Sheldrick 
 w=1/[\s^2^(F^2^) + ( 0.06P)^2^ +16.36P] 
 ,where P=(max(Fo^2^,0) + 2Fc^2^)/3 
;
_refine_ls_weighting_scheme calc
_refine_ls_wR_factor_all 0.1498
_refine_ls_wR_factor_gt 0.1369
_refine_ls_wR_factor_ref 0.1498
_reflns_limit_h_max 17
_reflns_limit_h_min -17
_reflns_limit_k_max 21
_reflns_limit_k_min -19
_reflns_limit_l_max 21
_reflns_limit_l_min 0
_reflns_number_gt 7971
_reflns_number_total 15564
_reflns_threshold_expression I>2.0\s(I)
_oxford_diffrn_Wilson_B_factor 2.63
_oxford_diffrn_Wilson_scale 100.63
_oxford_refine_ls_r_factor_ref 0.0826
_oxford_refine_ls_scale 0.15277(8)
_oxford_reflns_number_all 10296
_oxford_reflns_threshold_expression_ref I>-3.0\s(I)
_oxford_structure_analysis_title 053SDP12
_cod_data_source_file c3dt51617b.txt
_cod_data_source_block compound6
_cod_depositor_comments
;
The following automatic conversions were performed:

'_chemical_melting_point' value 'not measured' was changed to '?' -
the value is undefined or not given.

'_atom_sites_solution_primary'
value 'Other' changed to 'other' according to
/home/saulius/struct/CIF-dictionaries/cif_core.dic dictionary named
'cif_core.dic' version 2.4.2 from 2011-04-26.

Automatic conversion script
Id: cif_fix_values 1891 2012-01-12 08:04:46Z andrius 

The following automatic conversions were performed:

'_exptl_crystal_density_meas' value 'not measured' was changed to '?'
- the value is perceived as not measured.

Automatic conversion script
Id: cif_fix_values 3008 2015-01-20 13:52:24Z robertas 
;
_cod_original_sg_symbol_H-M 'P -1 '
_cod_original_formula_sum 'C57.13 H59.27 B1 Br1 Cl2.27 F24 P2 Rh1'
_cod_database_code 7021813

loop_
_symmetry_equiv_pos_as_xyz
x,y,z
-x,-y,-z

loop_
_atom_site_label
_atom_site_type_symbol
_atom_site_fract_x
_atom_site_fract_y
_atom_site_fract_z
_atom_site_U_iso_or_equiv
_atom_site_occupancy
_atom_site_adp_type
_atom_site_refinement_flags_posn
_atom_site_refinement_flags_adp
_atom_site_disorder_assembly
_atom_site_disorder_group
F1 F 0.4327(4) 0.9732(3) 0.4225(3) 0.0790 1.0000 Uani . . . .
F2 F 0.5882(3) 0.9417(3) 0.4385(3) 0.0693 1.0000 Uani . . . .
F3 F 0.4837(4) 0.8425(3) 0.4708(2) 0.0750 1.0000 Uani . . . .
F4 F 0.5787(5) 1.1215(3) 0.1267(3) 0.0899 1.0000 Uani . . . .
F5 F 0.5917(4) 1.0465(3) 0.0388(3) 0.0734 1.0000 Uani . . . .
F6 F 0.4492(4) 1.0871(3) 0.0719(3) 0.0841 1.0000 Uani . . . .
F10 F 0.2209(3) 0.8262(4) -0.0309(3) 0.0841 1.0000 Uani . . . .
F11 F 0.1740(5) 0.9227(4) 0.0261(4) 0.1129 1.0000 Uani . . . .
F12 F 0.0800(3) 0.8188(4) 0.0317(3) 0.1038 1.0000 Uani . . . .
F13 F 0.3865(4) 0.4293(3) 0.4130(4) 0.0895 1.0000 Uani . . . .
F14 F 0.4758(4) 0.3830(3) 0.3254(3) 0.0857 1.0000 Uani . . . .
F15 F 0.5208(5) 0.3595(3) 0.4542(4) 0.1259 1.0000 Uani . . . .
F16 F 0.8441(4) 0.5992(4) 0.3599(3) 0.1025 1.0000 Uani . . . .
F17 F 0.7941(4) 0.5284(3) 0.4819(3) 0.0919 1.0000 Uani . . . .
F18 F 0.7708(4) 0.6628(3) 0.4428(3) 0.0864 1.0000 Uani . . . .
F19 F 0.8124(4) 0.8467(4) -0.0062(4) 0.1108 1.0000 Uani . . . .
F20 F 0.8635(3) 0.7293(4) 0.0717(3) 0.0807 1.0000 Uani . . . .
F21 F 0.8456(4) 0.7408(5) -0.0595(3) 0.1237 1.0000 Uani . . . .
C1 C 0.1006(4) 1.0232(4) 0.3197(4) 0.0348 1.0000 Uani . . . .
C2 C 0.1327(5) 1.0535(4) 0.2356(4) 0.0366 1.0000 Uani . . . .
C3 C 0.2078(5) 1.0111(5) 0.2022(4) 0.0457 1.0000 Uani . . . .
C4 C 0.2528(5) 0.9378(5) 0.2519(4) 0.0476 1.0000 Uani . . . .
C5 C 0.2226(5) 0.9060(5) 0.3349(4) 0.0484 1.0000 Uani . . . .
C6 C 0.1461(5) 0.9478(4) 0.3694(4) 0.0417 1.0000 Uani . . . .
C7 C -0.0365(5) 1.2557(4) 0.2233(4) 0.0405 1.0000 Uani . . . .
C8 C -0.0817(5) 1.1870(4) 0.1884(4) 0.0410 1.0000 Uani . . . .
C9 C 0.0021(5) 1.2743(4) 0.3916(4) 0.0362 1.0000 Uani . . . .
C10 C 0.0370(5) 1.3684(4) 0.3724(4) 0.0423 1.0000 Uani . . . .
C11 C 0.0025(6) 1.4025(5) 0.4461(5) 0.0535 1.0000 Uani . . . .
C12 C -0.0008(7) 1.4265(5) 0.2896(5) 0.0647 1.0000 Uani . . . .
C13 C 0.1672(4) 1.2303(4) 0.2856(4) 0.0391 1.0000 Uani . . . .
C14 C 0.2502(5) 1.1861(4) 0.3466(4) 0.0464 1.0000 Uani . . . .
C15 C 0.2637(5) 1.2281(5) 0.4174(5) 0.0566 1.0000 Uani . . . .
C16 C 0.3470(5) 1.1866(6) 0.2955(6) 0.0695 1.0000 Uani . . . .
C17 C -0.1069(5) 1.0083(4) 0.2125(4) 0.0409 1.0000 Uani . . . .
C18 C -0.1123(5) 0.9131(4) 0.2575(4) 0.0450 1.0000 Uani . . . .
C19 C -0.0895(8) 0.8633(6) 0.1905(6) 0.0840 1.0000 Uani . . . .
C20 C -0.2114(6) 0.8862(5) 0.3007(5) 0.0591 1.0000 Uani . . . .
C21 C -0.2392(4) 1.0988(4) 0.3008(4) 0.0404 1.0000 Uani . . . .
C22 C -0.2682(4) 1.1732(4) 0.3388(4) 0.0383 1.0000 Uani . . . .
C23 C -0.2307(5) 1.1560(4) 0.4279(4) 0.0435 1.0000 Uani . . . .
C24 C -0.3814(5) 1.1873(5) 0.3367(4) 0.0498 1.0000 Uani . . . .
C25 C 0.5161(4) 0.8221(4) 0.2234(3) 0.0288 1.0000 Uani . . . .
C26 C 0.5087(4) 0.8301(4) 0.3073(4) 0.0320 1.0000 Uani . . . .
C27 C 0.5115(4) 0.9100(4) 0.3239(4) 0.0355 1.0000 Uani . . . .
C28 C 0.5213(4) 0.9840(4) 0.2587(4) 0.0369 1.0000 Uani . . . .
C29 C 0.5303(4) 0.9779(4) 0.1762(4) 0.0352 1.0000 Uani . . . .
C30 C 0.5277(4) 0.8983(4) 0.1588(4) 0.0341 1.0000 Uani . . . .
C31 C 0.5039(5) 0.9158(4) 0.4134(4) 0.0456 1.0000 Uani . . . .
C32 C 0.5381(6) 1.0571(4) 0.1048(4) 0.0501 1.0000 Uani . . . .
C33 C 0.5401(4) 0.6484(4) 0.2788(3) 0.0330 1.0000 Uani . . . .
C34 C 0.6297(5) 0.6529(4) 0.3178(4) 0.0371 1.0000 Uani . . . .
C35 C 0.6723(5) 0.5838(4) 0.3786(4) 0.0439 1.0000 Uani . . . .
C36 C 0.6251(6) 0.5068(4) 0.4036(4) 0.0489 1.0000 Uani . . . .
C37 C 0.5360(6) 0.4999(4) 0.3653(4) 0.0488 1.0000 Uani . . . .
C38 C 0.4948(5) 0.5692(4) 0.3032(4) 0.0429 1.0000 Uani . . . .
C39 C 0.7689(6) 0.5941(5) 0.4148(5) 0.0565 1.0000 Uani . . . .
C40 C 0.4799(7) 0.4182(5) 0.3896(5) 0.0653 1.0000 Uani . . . .
C41 C 0.3734(4) 0.7346(4) 0.1986(4) 0.0353 1.0000 Uani . . . .
C42 C 0.3116(5) 0.7031(4) 0.2699(4) 0.0428 1.0000 Uani . . . .
C43 C 0.2100(4) 0.7130(4) 0.2665(3) 0.0521 1.0000 Uani D . . .
C44 C 0.1622(5) 0.7531(5) 0.1907(4) 0.0514 1.0000 Uani . . . .
C45 C 0.2202(5) 0.7871(4) 0.1193(4) 0.0458 1.0000 Uani . . . .
C46 C 0.3242(5) 0.7783(4) 0.1241(4) 0.0387 1.0000 Uani . . . .
C47 C 0.1487(2) 0.6782(2) 0.34523(19) 0.0704 1.0000 Uani D . . .
C48 C 0.1739(6) 0.8381(6) 0.0371(5) 0.0647 1.0000 Uani . . . .
C49 C 0.5503(4) 0.7226(4) 0.1153(3) 0.0330 1.0000 Uani . . . .
C50 C 0.6480(5) 0.7467(4) 0.0944(4) 0.0366 1.0000 Uani . . . .
C51 C 0.6981(5) 0.7351(4) 0.0228(4) 0.0469 1.0000 Uani . . . .
C52 C 0.6509(5) 0.6991(5) -0.0326(4) 0.0503 1.0000 Uani . . . .
C53 C 0.5537(4) 0.6734(4) -0.0130(3) 0.0560 1.0000 Uani D . . .
C54 C 0.5054(5) 0.6848(4) 0.0584(4) 0.0431 1.0000 Uani . . . .
C55 C 0.8039(6) 0.7608(6) 0.0072(5) 0.0650 1.0000 Uani . . . .
C56 C 0.4994(3) 0.6394(3) -0.0744(2) 0.0766 1.0000 Uani D . . .
P1 P 0.03835(11) 1.20939(10) 0.31978(9) 0.0319 1.0000 Uani . . . .
P2 P -0.10864(11) 1.08764(10) 0.27174(10) 0.0338 1.0000 Uani . . . .
Rh1 Rh -0.00692(3) 1.07329(3) 0.38251(3) 0.0296 1.0000 Uani . . . .
Br1 Br -0.08657(4) 0.93559(4) 0.47740(4) 0.0351 1.0000 Uani . . . .
Cl100 Cl -0.2927(2) 1.40293(19) 0.2361(2) 0.0791 0.7042 Uani D U . .
B43 B 0.4954(5) 0.7311(4) 0.2041(4) 0.0344 1.0000 Uani . . . .
F240 F 0.4063(7) 0.6729(8) -0.0891(9) 0.0845 0.2964 Uani D . 1 2
F241 F 0.4604(6) 0.6999(4) -0.1374(4) 0.1055 0.7036 Uani D . 1 1
F230 F 0.4239(5) 0.5908(5) -0.0387(3) 0.0825 0.7036 Uani D . 1 1
F231 F 0.4900(11) 0.5555(4) -0.0485(6) 0.0928 0.2964 Uani D . 1 2
F220 F 0.5572(5) 0.5905(5) -0.1111(5) 0.1005 0.7036 Uani D . 1 1
F221 F 0.5436(8) 0.6549(10) -0.1504(5) 0.0865 0.2964 Uani D . 1 2
C100 C -0.2764(15) 1.5049(5) 0.1724(12) 0.0808 0.4070 Uani D U 2 2
C150 C -0.3053(7) 1.5058(10) 0.171(2) 0.0808 0.2972 Uani D U 2 1
Cl150 Cl -0.1904(6) 1.5533(5) 0.1565(7) 0.1010 0.2972 Uani D U 2 1
Cl101 Cl -0.1849(5) 1.5030(5) 0.0961(4) 0.1067 0.4070 Uani D U 2 2
H21 H 0.1034 1.1039 0.2010 0.0428 1.0000 Uiso R . . .
H31 H 0.2267 1.0326 0.1457 0.0552 1.0000 Uiso R . . .
H41 H 0.3028 0.9097 0.2298 0.0560 1.0000 Uiso R . . .
H51 H 0.2532 0.8566 0.3692 0.0569 1.0000 Uiso R . . .
H61 H 0.1245 0.9250 0.4263 0.0488 1.0000 Uiso R . . .
H72 H -0.0914 1.2900 0.2380 0.0478 1.0000 Uiso R . . .
H71 H 0.0050 1.2914 0.1792 0.0474 1.0000 Uiso R . . .
H81 H -0.1434 1.2099 0.1613 0.0492 1.0000 Uiso R . . .
H82 H -0.0376 1.1738 0.1458 0.0490 1.0000 Uiso R . . .
H92 H -0.0702 1.2775 0.3938 0.0441 1.0000 Uiso R . . .
H91 H 0.0254 1.2428 0.4475 0.0439 1.0000 Uiso R . . .
H101 H 0.1104 1.3669 0.3703 0.0497 1.0000 Uiso R . . .
H113 H 0.0240 1.4604 0.4364 0.0788 1.0000 Uiso R . . .
H112 H -0.0691 1.4024 0.4509 0.0787 1.0000 Uiso R . . .
H111 H 0.0303 1.3676 0.4984 0.0789 1.0000 Uiso R . . .
H121 H 0.0203 1.4850 0.2826 0.0949 1.0000 Uiso R . . .
H122 H -0.0726 1.4254 0.2891 0.0951 1.0000 Uiso R . . .
H123 H 0.0266 1.4063 0.2428 0.0949 1.0000 Uiso R . . .
H132 H 0.1746 1.2915 0.2717 0.0458 1.0000 Uiso R . . .
H131 H 0.1761 1.2125 0.2345 0.0460 1.0000 Uiso R . . .
H141 H 0.2329 1.1263 0.3725 0.0549 1.0000 Uiso R . . .
H152 H 0.3178 1.1992 0.4540 0.0831 1.0000 Uiso R . . .
H151 H 0.2809 1.2872 0.3923 0.0829 1.0000 Uiso R . . .
H153 H 0.2030 1.2271 0.4514 0.0828 1.0000 Uiso R . . .
H163 H 0.4001 1.1624 0.3334 0.1040 1.0000 Uiso R . . .
H162 H 0.3623 1.2448 0.2653 0.1039 1.0000 Uiso R . . .
H161 H 0.3405 1.1537 0.2550 0.1039 1.0000 Uiso R . . .
H172 H -0.1608 1.0237 0.1724 0.0490 1.0000 Uiso R . . .
H171 H -0.0441 1.0152 0.1812 0.0491 1.0000 Uiso R . . .
H181 H -0.0614 0.8988 0.3010 0.0550 1.0000 Uiso R . . .
H191 H -0.0888 0.8024 0.2186 0.1269 1.0000 Uiso R . . .
H192 H -0.0250 0.8789 0.1641 0.1269 1.0000 Uiso R . . .
H193 H -0.1407 0.8775 0.1474 0.1271 1.0000 Uiso R . . .
H203 H -0.2107 0.8247 0.3208 0.0870 1.0000 Uiso R . . .
H202 H -0.2217 0.9098 0.3476 0.0871 1.0000 Uiso R . . .
H201 H -0.2646 0.9060 0.2602 0.0868 1.0000 Uiso R . . .
H212 H -0.2762 1.1071 0.2491 0.0478 1.0000 Uiso R . . .
H211 H -0.2581 1.0461 0.3414 0.0479 1.0000 Uiso R . . .
H221 H -0.2383 1.2256 0.3029 0.0460 1.0000 Uiso R . . .
H231 H -0.2470 1.2044 0.4499 0.0648 1.0000 Uiso R . . .
H233 H -0.1590 1.1469 0.4287 0.0650 1.0000 Uiso R . . .
H232 H -0.2603 1.1055 0.4646 0.0648 1.0000 Uiso R . . .
H241 H -0.3973 1.2350 0.3597 0.0739 1.0000 Uiso R . . .
H243 H -0.4049 1.2016 0.2799 0.0741 1.0000 Uiso R . . .
H242 H -0.4123 1.1370 0.3706 0.0739 1.0000 Uiso R . . .
H261 H 0.5011 0.7808 0.3531 0.0377 1.0000 Uiso R . . .
H281 H 0.5231 1.0371 0.2700 0.0445 1.0000 Uiso R . . .
H301 H 0.5331 0.8963 0.1030 0.0409 1.0000 Uiso R . . .
H341 H 0.6627 0.7039 0.3022 0.0438 1.0000 Uiso R . . .
H361 H 0.6528 0.4611 0.4452 0.0589 1.0000 Uiso R . . .
H381 H 0.4360 0.5630 0.2784 0.0509 1.0000 Uiso R . . .
H421 H 0.3410 0.6749 0.3214 0.0498 1.0000 Uiso R . . .
H441 H 0.0932 0.7570 0.1880 0.0596 1.0000 Uiso R . . .
H461 H 0.3613 0.8036 0.0746 0.0447 1.0000 Uiso R . . .
H501 H 0.6819 0.7704 0.1302 0.0438 1.0000 Uiso R . . .
H521 H 0.6840 0.6910 -0.0807 0.0595 1.0000 Uiso R . . .
H541 H 0.4408 0.6657 0.0703 0.0515 1.0000 Uiso R . . .
H1001 H -0.2626 1.5427 0.2068 0.1329 0.4070 Uiso R . 2 2
H1002 H -0.3396 1.5214 0.1444 0.1329 0.4070 Uiso R . 2 2
H1502 H -0.3540 1.5409 0.1914 0.1330 0.2972 Uiso R . 2 1
H1501 H -0.3235 1.5028 0.1149 0.1330 0.2972 Uiso R . 2 1
C200 C -0.2258(7) 1.4484(19) -0.1023(9) 0.1441 0.4308 Uani D U . .
Cl200 Cl -0.1003(6) 1.4198(6) -0.0838(6) 0.1474 0.4308 Uani D U . .
Cl201 Cl -0.2528(6) 1.5163(6) -0.2027(6) 0.1414 0.4308 Uani D U . .
F80 F 0.0627(4) 0.7224(4) 0.3471(3) 0.0997 0.8483 Uani D . 3 2
F81 F 0.1271(18) 0.7351(6) 0.3883(10) 0.0791 0.1517 Uani D . 3 1
F90 F 0.0609(10) 0.6504(17) 0.3302(3) 0.0683 0.1517 Uani D . 3 1
F91 F 0.1233(5) 0.5981(3) 0.3561(3) 0.0931 0.8483 Uani D . 3 2
F70 F 0.1946(4) 0.6777(4) 0.4167(3) 0.0750 0.8483 Uani D . 3 2
F71 F 0.1926(10) 0.6119(12) 0.4011(8) 0.0872 0.1517 Uani D . 3 1
H2001 H -0.2509 1.4750 -0.0603 0.1379 0.4308 Uiso R . . .
H2002 H -0.2603 1.3970 -0.0982 0.1380 0.4308 Uiso R . . .

loop_
_atom_site_aniso_label
_atom_site_aniso_U_11
_atom_site_aniso_U_22
_atom_site_aniso_U_33
_atom_site_aniso_U_23
_atom_site_aniso_U_13
_atom_site_aniso_U_12
F1 0.084(3) 0.101(4) 0.063(3) -0.046(3) 0.002(2) 0.034(3)
F2 0.075(3) 0.095(3) 0.047(2) -0.032(2) -0.006(2) -0.018(3)
F3 0.131(4) 0.057(3) 0.038(2) -0.014(2) 0.021(2) -0.024(3)
F4 0.171(5) 0.043(3) 0.054(3) -0.004(2) -0.017(3) -0.041(3)
F5 0.108(4) 0.053(3) 0.051(3) -0.001(2) 0.019(2) -0.018(3)
F6 0.090(4) 0.068(3) 0.071(3) 0.018(2) -0.021(3) 0.012(3)
F10 0.059(3) 0.146(5) 0.042(2) -0.019(3) -0.008(2) 0.008(3)
F11 0.164(6) 0.080(4) 0.085(4) -0.007(3) -0.054(4) 0.031(4)
F12 0.045(3) 0.187(6) 0.068(3) -0.017(3) -0.015(2) -0.006(3)
F13 0.100(4) 0.054(3) 0.115(4) -0.024(3) 0.045(3) -0.031(3)
F14 0.109(4) 0.052(3) 0.106(4) -0.037(3) 0.017(3) -0.026(3)
F15 0.172(6) 0.045(3) 0.130(5) 0.037(3) -0.051(4) -0.035(3)
F16 0.054(3) 0.172(6) 0.088(4) -0.048(4) 0.002(3) -0.004(3)
F17 0.086(4) 0.070(3) 0.100(4) 0.012(3) -0.046(3) 0.004(3)
F18 0.087(4) 0.063(3) 0.122(4) -0.045(3) -0.055(3) 0.018(3)
F19 0.085(4) 0.110(5) 0.121(5) -0.004(4) 0.019(3) -0.035(4)
F20 0.051(3) 0.125(4) 0.069(3) -0.030(3) 0.006(2) -0.015(3)
F21 0.067(3) 0.256(8) 0.075(3) -0.090(4) 0.030(3) -0.033(4)
C1 0.032(3) 0.038(4) 0.040(3) -0.018(3) 0.001(3) -0.005(3)
C2 0.041(4) 0.031(3) 0.038(3) -0.008(3) -0.002(3) -0.002(3)
C3 0.039(4) 0.061(5) 0.041(4) -0.020(3) 0.009(3) -0.004(3)
C4 0.039(4) 0.059(5) 0.055(4) -0.033(4) 0.003(3) 0.006(3)
C5 0.042(4) 0.052(4) 0.056(4) -0.024(3) -0.006(3) 0.010(3)
C6 0.039(4) 0.043(4) 0.045(4) -0.017(3) -0.004(3) 0.006(3)
C7 0.038(4) 0.042(4) 0.036(3) -0.003(3) -0.005(3) -0.004(3)
C8 0.040(4) 0.047(4) 0.034(3) -0.008(3) -0.008(3) 0.007(3)
C9 0.036(3) 0.033(3) 0.040(3) -0.009(3) -0.001(3) -0.001(3)
C10 0.042(4) 0.036(4) 0.049(4) -0.011(3) 0.002(3) -0.006(3)
C11 0.058(5) 0.045(4) 0.063(5) -0.023(4) 0.005(4) -0.005(3)
C12 0.089(6) 0.039(4) 0.063(5) -0.007(4) -0.016(4) -0.011(4)
C13 0.032(3) 0.040(4) 0.047(4) -0.014(3) 0.004(3) -0.010(3)
C14 0.038(4) 0.046(4) 0.053(4) -0.010(3) 0.000(3) -0.009(3)
C15 0.049(4) 0.054(5) 0.066(5) -0.013(4) -0.010(4) -0.009(4)
C16 0.030(4) 0.080(6) 0.099(6) -0.026(5) 0.011(4) -0.004(4)
C17 0.034(3) 0.049(4) 0.046(4) -0.023(3) -0.005(3) -0.002(3)
C18 0.038(4) 0.049(4) 0.056(4) -0.027(3) -0.011(3) 0.004(3)
C19 0.102(7) 0.069(6) 0.098(7) -0.053(5) 0.006(6) 0.002(5)
C20 0.056(5) 0.050(5) 0.071(5) -0.016(4) -0.006(4) -0.004(4)
C21 0.035(4) 0.043(4) 0.045(4) -0.015(3) -0.005(3) 0.001(3)
C22 0.036(3) 0.032(3) 0.044(4) -0.007(3) 0.001(3) 0.003(3)
C23 0.037(4) 0.050(4) 0.047(4) -0.018(3) -0.001(3) -0.006(3)
C24 0.036(4) 0.059(5) 0.050(4) -0.010(3) 0.001(3) 0.007(3)
C25 0.023(3) 0.032(3) 0.031(3) -0.009(2) -0.003(2) 0.000(2)
C26 0.026(3) 0.032(3) 0.035(3) -0.003(3) -0.003(2) -0.002(2)
C27 0.034(3) 0.039(4) 0.036(3) -0.014(3) 0.000(3) 0.003(3)
C28 0.040(4) 0.032(3) 0.042(4) -0.015(3) 0.000(3) -0.003(3)
C29 0.036(3) 0.031(3) 0.038(3) -0.008(3) -0.009(3) -0.001(3)
C30 0.043(4) 0.032(3) 0.026(3) -0.006(3) -0.004(3) 0.002(3)
C31 0.049(4) 0.048(4) 0.043(4) -0.019(3) 0.002(3) 0.000(3)
C32 0.079(5) 0.031(4) 0.041(4) -0.010(3) -0.008(4) -0.007(4)
C33 0.039(3) 0.031(3) 0.030(3) -0.010(2) 0.001(3) -0.004(3)
C34 0.048(4) 0.029(3) 0.035(3) -0.010(3) 0.004(3) 0.000(3)
C35 0.049(4) 0.043(4) 0.042(4) -0.015(3) 0.000(3) 0.003(3)
C36 0.071(5) 0.027(4) 0.044(4) -0.005(3) 0.000(3) 0.011(3)
C37 0.066(5) 0.030(4) 0.049(4) -0.008(3) 0.005(4) -0.003(3)
C38 0.048(4) 0.036(4) 0.045(4) -0.011(3) 0.000(3) -0.003(3)
C39 0.062(5) 0.049(5) 0.054(4) -0.008(4) -0.015(4) 0.009(4)
C40 0.093(7) 0.029(4) 0.073(5) -0.012(4) 0.006(5) -0.010(4)
C41 0.037(3) 0.034(3) 0.036(3) -0.011(3) -0.002(3) -0.004(3)
C42 0.043(4) 0.040(4) 0.046(4) -0.012(3) -0.001(3) -0.005(3)
C43 0.048(4) 0.056(4) 0.051(3) -0.012(3) 0.007(3) -0.012(3)
C44 0.029(4) 0.068(5) 0.058(4) -0.016(4) -0.003(3) -0.016(3)
C45 0.039(4) 0.051(4) 0.047(4) -0.012(3) -0.002(3) -0.010(3)
C46 0.044(4) 0.041(4) 0.032(3) -0.011(3) 0.002(3) -0.009(3)
C47 0.060(3) 0.077(3) 0.064(3) -0.004(3) 0.012(3) -0.014(3)
C48 0.041(5) 0.103(7) 0.049(5) -0.017(4) -0.013(3) 0.002(4)
C49 0.039(4) 0.026(3) 0.032(3) -0.004(2) -0.006(3) 0.000(3)
C50 0.045(4) 0.033(3) 0.031(3) -0.006(3) -0.003(3) 0.000(3)
C51 0.055(4) 0.050(4) 0.031(3) -0.004(3) 0.005(3) -0.001(3)
C52 0.062(5) 0.058(5) 0.031(3) -0.014(3) 0.007(3) 0.001(4)
C53 0.087(5) 0.048(4) 0.039(3) -0.021(3) 0.001(3) -0.004(3)
C54 0.046(4) 0.042(4) 0.043(4) -0.015(3) -0.002(3) -0.003(3)
C55 0.059(5) 0.081(6) 0.050(5) -0.010(4) 0.018(4) -0.005(5)
C56 0.113(4) 0.071(3) 0.054(3) -0.028(3) -0.007(3) -0.016(3)
P1 0.0314(8) 0.0325(9) 0.0312(8) -0.0072(6) -0.0014(6) -0.0039(7)
P2 0.0295(8) 0.0377(9) 0.0350(8) -0.0110(7) -0.0022(6) -0.0029(7)
Rh1 0.0286(3) 0.0298(3) 0.0304(3) -0.00834(19) -0.00055(18) -0.00262(19)
Br1 0.0362(4) 0.0335(3) 0.0351(3) -0.0072(3) -0.0042(2) -0.0083(3)
Cl100 0.0691(19) 0.0602(18) 0.100(2) -0.0089(16) 0.0056(16) -0.0044(15)
B43 0.036(4) 0.032(4) 0.036(4) -0.011(3) -0.002(3) -0.004(3)
F240 0.113(7) 0.088(8) 0.063(7) -0.033(6) -0.017(7) -0.023(6)
F241 0.169(6) 0.068(4) 0.072(4) 0.002(3) -0.068(4) -0.030(5)
F230 0.106(5) 0.098(5) 0.055(4) -0.034(3) 0.000(3) -0.040(4)
F231 0.141(9) 0.069(6) 0.074(7) -0.023(6) -0.026(7) -0.027(7)
F220 0.136(6) 0.099(5) 0.091(5) -0.066(4) 0.001(4) -0.009(4)
F221 0.130(8) 0.090(8) 0.048(6) -0.029(6) 0.000(6) -0.027(7)
C100 0.078(4) 0.064(3) 0.090(5) -0.005(3) -0.007(4) 0.001(3)
C150 0.078(4) 0.064(3) 0.090(5) -0.005(3) -0.007(4) 0.001(3)
Cl150 0.085(5) 0.062(4) 0.127(6) 0.025(4) -0.017(5) -0.004(3)
Cl101 0.101(4) 0.109(5) 0.085(4) 0.013(3) 0.006(3) 0.006(4)
C200 0.114(5) 0.141(6) 0.184(6) -0.055(5) 0.019(5) -0.025(4)
Cl200 0.119(5) 0.146(6) 0.183(6) -0.054(5) 0.016(4) -0.021(4)
Cl201 0.106(4) 0.138(5) 0.186(6) -0.053(5) 0.018(4) -0.026(4)
F80 0.068(4) 0.117(5) 0.083(4) 0.017(3) 0.032(3) 0.022(3)
F81 0.074(9) 0.081(8) 0.074(8) -0.009(6) 0.021(8) -0.015(8)
F90 0.054(7) 0.070(9) 0.068(8) 0.001(8) 0.016(7) -0.015(7)
F91 0.115(4) 0.078(4) 0.080(4) -0.006(3) 0.026(3) -0.051(4)
F70 0.070(3) 0.099(4) 0.051(3) -0.012(3) 0.017(2) -0.024(3)
F71 0.069(8) 0.089(8) 0.079(8) 0.016(8) 0.019(8) -0.009(8)

loop_
_atom_type_symbol
_atom_type_scat_dispersion_real
_atom_type_scat_dispersion_imag
_atom_type_scat_Cromer_Mann_a1
_atom_type_scat_Cromer_Mann_b1
_atom_type_scat_Cromer_Mann_a2
_atom_type_scat_Cromer_Mann_b2
_atom_type_scat_Cromer_Mann_a3
_atom_type_scat_Cromer_Mann_b3
_atom_type_scat_Cromer_Mann_a4
_atom_type_scat_Cromer_Mann_b4
_atom_type_scat_Cromer_Mann_c
_atom_type_scat_source
Rh -1.1178 0.9187 19.2957 0.7515 14.3501 8.2176 4.7343 25.8749 1.2892 98.6062 5.3280 'International Tables Vol C 4.2.6.8 and 6.1.1.4'
P 0.1023 0.0942 6.4345 1.9067 4.1791 27.1570 1.7800 0.5260 1.4908 68.1645 1.1149 'International Tables Vol C 4.2.6.8 and 6.1.1.4'
B 0.0013 0.0007 2.0545 23.2185 1.3326 1.0210 1.0979 60.3498 0.7068 0.1403 -0.1932 'International Tables Vol C 4.2.6.8 and 6.1.1.4'
F 0.0171 0.0103 3.5392 10.2825 2.6412 4.2944 1.5170 0.2615 1.0243 26.1476 0.2776 'International Tables Vol C 4.2.6.8 and 6.1.1.4'
Br -0.2901 2.4595 17.1789 2.1723 5.2358 16.5796 5.6377 0.2609 3.9851 41.4328 2.9557 'International Tables Vol C 4.2.6.8 and 6.1.1.4'
C 0.0033 0.0016 2.3100 20.8439 1.0200 10.2075 1.5886 0.5687 0.8650 51.6512 0.2156 'International Tables Vol C 4.2.6.8 and 6.1.1.4'
H 0.0000 0.0000 0.4930 10.5109 0.3229 26.1257 0.1402 3.1424 0.0408 57.7998 0.0030 'International Tables Vol C 4.2.6.8 and 6.1.1.4'
Cl 0.1484 0.1585 11.4604 0.0104 7.1964 1.1662 6.2556 18.5194 1.6455 47.7784 -9.5574 'International Tables Vol C 4.2.6.8 and 6.1.1.4'

loop_
_geom_angle_atom_site_label_1
_geom_angle_site_symmetry_1
_geom_angle_atom_site_label_2
_geom_angle_atom_site_label_3
_geom_angle
_geom_angle_publ_flag
C2 . C1 C6 117.6(5) yes
C2 . C1 Rh1 128.8(5) yes
C6 . C1 Rh1 113.6(4) yes
C1 . C2 C3 121.5(6) yes
C1 . C2 H21 119.2 no
C3 . C2 H21 119.3 no
C2 . C3 C4 120.3(6) yes
C2 . C3 H31 119.2 no
C4 . C3 H31 120.5 no
C3 . C4 C5 119.7(6) yes
C3 . C4 H41 120.3 no
C5 . C4 H41 120.0 no
C4 . C5 C6 120.6(6) yes
C4 . C5 H51 120.1 no
C6 . C5 H51 119.3 no
C5 . C6 C1 120.2(6) yes
C5 . C6 H61 120.3 no
C1 . C6 H61 119.4 no
C8 . C7 P1 112.9(4) yes
C8 . C7 H72 107.4 no
P1 . C7 H72 108.3 no
C8 . C7 H71 108.9 no
P1 . C7 H71 109.4 no
H72 . C7 H71 109.9 no
C7 . C8 P2 113.3(4) yes
C7 . C8 H81 108.4 no
P2 . C8 H81 107.7 no
C7 . C8 H82 109.9 no
P2 . C8 H82 109.6 no
H81 . C8 H82 107.9 no
C10 . C9 P1 120.0(4) yes
C10 . C9 H92 106.6 no
P1 . C9 H92 107.1 no
C10 . C9 H91 108.1 no
P1 . C9 H91 106.5 no
H92 . C9 H91 108.1 no
C9 . C10 C11 107.6(5) yes
C9 . C10 C12 113.7(5) yes
C11 . C10 C12 110.4(6) yes
C9 . C10 H101 108.1 no
C11 . C10 H101 108.4 no
C12 . C10 H101 108.4 no
C10 . C11 H113 109.5 no
C10 . C11 H112 109.9 no
H113 . C11 H112 109.2 no
C10 . C11 H111 110.3 no
H113 . C11 H111 109.0 no
H112 . C11 H111 109.0 no
C10 . C12 H121 109.9 no
C10 . C12 H122 109.4 no
H121 . C12 H122 110.3 no
C10 . C12 H123 109.2 no
H121 . C12 H123 108.9 no
H122 . C12 H123 109.1 no
C14 . C13 P1 118.4(4) yes
C14 . C13 H132 108.6 no
P1 . C13 H132 107.3 no
C14 . C13 H131 107.5 no
P1 . C13 H131 106.0 no
H132 . C13 H131 108.7 no
C13 . C14 C15 112.5(6) yes
C13 . C14 C16 108.8(6) yes
C15 . C14 C16 110.4(6) yes
C13 . C14 H141 108.4 no
C15 . C14 H141 108.3 no
C16 . C14 H141 108.4 no
C14 . C15 H152 110.2 no
C14 . C15 H151 108.7 no
H152 . C15 H151 108.2 no
C14 . C15 H153 111.4 no
H152 . C15 H153 109.4 no
H151 . C15 H153 108.9 no
C14 . C16 H163 109.4 no
C14 . C16 H162 109.8 no
H163 . C16 H162 108.7 no
C14 . C16 H161 110.1 no
H163 . C16 H161 109.6 no
H162 . C16 H161 109.2 no
C18 . C17 P2 121.4(4) yes
C18 . C17 H172 107.8 no
P2 . C17 H172 107.3 no
C18 . C17 H171 106.0 no
P2 . C17 H171 105.0 no
H172 . C17 H171 108.9 no
C17 . C18 C19 107.8(6) yes
C17 . C18 C20 114.7(6) yes
C19 . C18 C20 109.1(6) yes
C17 . C18 H181 107.6 no
C19 . C18 H181 109.8 no
C20 . C18 H181 107.8 no
C18 . C19 H191 109.0 no
C18 . C19 H192 109.4 no
H191 . C19 H192 109.7 no
C18 . C19 H193 109.6 no
H191 . C19 H193 109.5 no
H192 . C19 H193 109.7 no
C18 . C20 H203 108.7 no
C18 . C20 H202 110.0 no
H203 . C20 H202 109.5 no
C18 . C20 H201 109.6 no
H203 . C20 H201 109.3 no
H202 . C20 H201 109.7 no
C22 . C21 P2 116.8(4) yes
C22 . C21 H212 107.9 no
P2 . C21 H212 106.1 no
C22 . C21 H211 108.0 no
P2 . C21 H211 108.4 no
H212 . C21 H211 109.4 no
C21 . C22 C23 111.2(5) yes
C21 . C22 C24 109.1(5) yes
C23 . C22 C24 110.9(5) yes
C21 . C22 H221 108.4 no
C23 . C22 H221 108.9 no
C24 . C22 H221 108.2 no
C22 . C23 H231 110.2 no
C22 . C23 H233 110.3 no
H231 . C23 H233 108.2 no
C22 . C23 H232 110.4 no
H231 . C23 H232 109.1 no
H233 . C23 H232 108.7 no
C22 . C24 H241 107.3 no
C22 . C24 H243 111.0 no
H241 . C24 H243 108.3 no
C22 . C24 H242 109.9 no
H241 . C24 H242 110.1 no
H243 . C24 H242 110.2 no
C26 . C25 C30 116.0(5) yes
C26 . C25 B43 120.7(5) yes
C30 . C25 B43 122.7(5) yes
C25 . C26 C27 121.6(5) yes
C25 . C26 H261 119.4 no
C27 . C26 H261 119.0 no
C26 . C27 C28 121.0(5) yes
C26 . C27 C31 120.1(5) yes
C28 . C27 C31 118.9(5) yes
C27 . C28 C29 118.6(6) yes
C27 . C28 H281 120.8 no
C29 . C28 H281 120.6 no
C28 . C29 C30 120.9(5) yes
C28 . C29 C32 119.5(5) yes
C30 . C29 C32 119.6(5) yes
C29 . C30 C25 121.9(5) yes
C29 . C30 H301 118.9 no
C25 . C30 H301 119.2 no
C27 . C31 F1 111.8(5) yes
C27 . C31 F2 112.1(5) yes
F1 . C31 F2 105.6(5) yes
C27 . C31 F3 114.5(5) yes
F1 . C31 F3 106.3(5) yes
F2 . C31 F3 105.9(6) yes
C29 . C32 F6 112.2(6) yes
C29 . C32 F4 113.6(5) yes
F6 . C32 F4 106.3(6) yes
C29 . C32 F5 113.9(6) yes
F6 . C32 F5 104.3(5) yes
F4 . C32 F5 105.8(6) yes
C34 . C33 C38 116.1(6) yes
C34 . C33 B43 120.8(5) yes
C38 . C33 B43 123.0(5) yes
C33 . C34 C35 122.9(6) yes
C33 . C34 H341 118.6 no
C35 . C34 H341 118.5 no
C34 . C35 C36 120.1(6) yes
C34 . C35 C39 118.9(6) yes
C36 . C35 C39 121.0(6) yes
C35 . C36 C37 118.5(6) yes
C35 . C36 H361 120.1 no
C37 . C36 H361 121.4 no
C36 . C37 C38 120.9(6) yes
C36 . C37 C40 121.5(7) yes
C38 . C37 C40 117.6(7) yes
C33 . C38 C37 121.5(6) yes
C33 . C38 H381 119.2 no
C37 . C38 H381 119.3 no
C35 . C39 F17 112.9(7) yes
C35 . C39 F16 113.1(6) yes
F17 . C39 F16 105.1(6) yes
C35 . C39 F18 113.4(6) yes
F17 . C39 F18 104.9(6) yes
F16 . C39 F18 106.7(7) yes
C37 . C40 F14 112.0(7) yes
C37 . C40 F15 112.5(7) yes
F14 . C40 F15 106.8(7) yes
C37 . C40 F13 113.1(6) yes
F14 . C40 F13 106.0(7) yes
F15 . C40 F13 105.8(7) yes
C42 . C41 C46 115.3(6) yes
C42 . C41 B43 122.7(5) yes
C46 . C41 B43 121.5(5) yes
C41 . C42 C43 122.5(6) yes
C41 . C42 H421 118.6 no
C43 . C42 H421 118.9 no
C42 . C43 C44 121.2(5) yes
C42 . C43 C47 119.6(4) yes
C44 . C43 C47 119.1(4) yes
C43 . C44 C45 118.2(6) yes
C43 . C44 H441 121.0 no
C45 . C44 H441 120.8 no
C44 . C45 C46 119.9(6) yes
C44 . C45 C48 121.1(6) yes
C46 . C45 C48 118.9(6) yes
C45 . C46 C41 122.7(6) yes
C45 . C46 H461 117.6 no
C41 . C46 H461 119.8 no
C43 . C47 F81 113.59(5) yes
C43 . C47 F90 113.56(5) yes
F81 . C47 F90 105.07(5) yes
C43 . C47 F71 113.58(5) yes
F81 . C47 F71 105.08(5) yes
F90 . C47 F71 105.07(5) yes
C43 . C47 F80 113.57(5) yes
C43 . C47 F91 113.56(5) yes
F80 . C47 F91 105.12(5) yes
C43 . C47 F70 113.58(5) yes
F80 . C47 F70 105.05(5) yes
F91 . C47 F70 105.06(5) yes
C45 . C48 F11 113.3(7) yes
C45 . C48 F12 112.1(7) yes
F11 . C48 F12 106.5(7) yes
C45 . C48 F10 113.1(7) yes
F11 . C48 F10 104.7(7) yes
F12 . C48 F10 106.6(6) yes
C50 . C49 C54 114.9(5) yes
C50 . C49 B43 122.0(5) yes
C54 . C49 B43 123.0(5) yes
C49 . C50 C51 123.1(6) yes
C49 . C50 H501 118.9 no
C51 . C50 H501 118.0 no
C50 . C51 C52 120.4(6) yes
C50 . C51 C55 119.1(6) yes
C52 . C51 C55 120.5(6) yes
C51 . C52 C53 118.0(6) yes
C51 . C52 H521 121.0 no
C53 . C52 H521 121.0 no
C52 . C53 C54 120.9(5) yes
C52 . C53 C56 118.9(4) yes
C54 . C53 C56 120.0(4) yes
C49 . C54 C53 122.7(6) yes
C49 . C54 H541 118.5 no
C53 . C54 H541 118.8 no
C51 . C55 F19 111.8(7) yes
C51 . C55 F21 113.3(7) yes
F19 . C55 F21 107.0(7) yes
C51 . C55 F20 115.1(6) yes
F19 . C55 F20 101.9(7) yes
F21 . C55 F20 106.8(7) yes
C53 . C56 F241 113.20(5) yes
C53 . C56 F230 113.23(5) yes
F241 . C56 F230 105.53(5) yes
C53 . C56 F220 113.18(5) yes
F241 . C56 F220 105.50(5) yes
F230 . C56 F220 105.45(5) yes
C53 . C56 F240 113.18(5) yes
C53 . C56 F231 113.22(5) yes
F240 . C56 F231 105.50(5) yes
C53 . C56 F221 113.22(5) yes
F240 . C56 F221 105.48(5) yes
F231 . C56 F221 105.51(5) yes
C7 . P1 C9 104.7(3) yes
C7 . P1 C13 105.2(3) yes
C9 . P1 C13 108.6(3) yes
C7 . P1 Rh1 109.7(2) yes
C9 . P1 Rh1 107.8(2) yes
C13 . P1 Rh1 119.9(2) yes
C8 . P2 C21 105.5(3) yes
C8 . P2 C17 102.6(3) yes
C21 . P2 C17 104.3(3) yes
C8 . P2 Rh1 109.6(2) yes
C21 . P2 Rh1 112.3(2) yes
C17 . P2 Rh1 121.2(2) yes
Br1 2_576 Rh1 C1 99.84(17) yes
Br1 2_576 Rh1 P1 93.27(4) yes
C1 . Rh1 P1 92.58(18) yes
Br1 2_576 Rh1 P2 171.02(5) yes
C1 . Rh1 P2 89.09(17) yes
P1 . Rh1 P2 87.23(6) yes
Br1 2_576 Rh1 Br1 82.20(2) yes
C1 . Rh1 Br1 101.47(17) yes
P1 . Rh1 Br1 165.77(4) yes
P2 . Rh1 Br1 95.16(5) yes
Rh1 2_576 Br1 Rh1 97.80(2) yes
C49 . B43 C33 104.9(5) yes
C49 . B43 C41 112.5(5) yes
C33 . B43 C41 113.4(5) yes
C49 . B43 C25 112.4(5) yes
C33 . B43 C25 112.1(5) yes
C41 . B43 C25 101.8(5) yes
Cl100 . C100 Cl101 109.63(10) yes
Cl100 . C100 H1001 110.1 no
Cl101 . C100 H1001 113.5 no
Cl100 . C100 H1002 104.2 no
Cl101 . C100 H1002 108.9 no
H1001 . C100 H1002 110.1 no
Cl100 . C150 Cl150 109.66(10) yes
Cl100 . C150 H1502 113.4 no
Cl150 . C150 H1502 110.3 no
Cl100 . C150 H1501 108.2 no
Cl150 . C150 H1501 105.1 no
H1502 . C150 H1501 109.9 no
Cl200 . C200 Cl201 115.45(7) yes
Cl200 . C200 H2001 109.3 no
Cl201 . C200 H2001 108.6 no
Cl200 . C200 H2002 107.6 no
Cl201 . C200 H2002 105.6 no
H2001 . C200 H2002 110.2 no

loop_
_geom_bond_atom_site_label_1
_geom_bond_atom_site_label_2
_geom_bond_site_symmetry_2
_geom_bond_distance
_geom_bond_publ_flag
F1 C31 . 1.342(7) yes
F2 C31 . 1.338(8) yes
F3 C31 . 1.329(8) yes
F4 C32 . 1.338(8) yes
F5 C32 . 1.330(8) yes
F6 C32 . 1.338(8) yes
F10 C48 . 1.322(9) yes
F11 C48 . 1.335(10) yes
F12 C48 . 1.324(9) yes
F13 C40 . 1.322(10) yes
F14 C40 . 1.330(9) yes
F15 C40 . 1.324(9) yes
F16 C39 . 1.324(9) yes
F17 C39 . 1.340(8) yes
F18 C39 . 1.321(8) yes
F19 C55 . 1.361(10) yes
F20 C55 . 1.313(9) yes
F21 C55 . 1.326(9) yes
C1 C2 . 1.389(8) yes
C1 C6 . 1.393(9) yes
C1 Rh1 . 2.023(6) yes
C2 C3 . 1.382(8) yes
C2 H21 . 0.934 no
C3 C4 . 1.367(9) yes
C3 H31 . 0.926 no
C4 C5 . 1.369(9) yes
C4 H41 . 0.919 no
C5 C6 . 1.399(9) yes
C5 H51 . 0.928 no
C6 H61 . 0.944 no
C7 C8 . 1.539(9) yes
C7 P1 . 1.850(6) yes
C7 H72 . 0.972 no
C7 H71 . 0.971 no
C8 P2 . 1.843(6) yes
C8 H81 . 0.960 no
C8 H82 . 0.966 no
C9 C10 . 1.562(8) yes
C9 P1 . 1.829(6) yes
C9 H92 . 0.970 no
C9 H91 . 0.967 no
C10 C11 . 1.516(9) yes
C10 C12 . 1.506(9) yes
C10 H101 . 0.985 no
C11 H113 . 0.964 no
C11 H112 . 0.963 no
C11 H111 . 0.959 no
C12 H121 . 0.978 no
C12 H122 . 0.966 no
C12 H123 . 0.971 no
C13 C14 . 1.530(9) yes
C13 P1 . 1.822(6) yes
C13 H132 . 0.965 no
C13 H131 . 0.960 no
C14 C15 . 1.518(9) yes
C14 C16 . 1.526(9) yes
C14 H141 . 0.981 no
C15 H152 . 0.972 no
C15 H151 . 0.969 no
C15 H153 . 0.974 no
C16 H163 . 0.955 no
C16 H162 . 0.966 no
C16 H161 . 0.967 no
C17 C18 . 1.520(9) yes
C17 P2 . 1.815(6) yes
C17 H172 . 0.966 no
C17 H171 . 0.970 no
C18 C19 . 1.550(9) yes
C18 C20 . 1.514(10) yes
C18 H181 . 0.973 no
C19 H191 . 0.968 no
C19 H192 . 0.970 no
C19 H193 . 0.971 no
C20 H203 . 0.960 no
C20 H202 . 0.953 no
C20 H201 . 0.968 no
C21 C22 . 1.537(8) yes
C21 P2 . 1.821(6) yes
C21 H212 . 0.966 no
C21 H211 . 0.965 no
C22 C23 . 1.501(9) yes
C22 C24 . 1.529(8) yes
C22 H221 . 0.984 no
C23 H231 . 0.967 no
C23 H233 . 0.968 no
C23 H232 . 0.966 no
C24 H241 . 0.964 no
C24 H243 . 0.952 no
C24 H242 . 0.956 no
C25 C26 . 1.414(8) yes
C25 C30 . 1.397(8) yes
C25 B43 . 1.633(8) yes
C26 C27 . 1.400(8) yes
C26 H261 . 0.939 no
C27 C28 . 1.376(8) yes
C27 C31 . 1.492(8) yes
C28 C29 . 1.383(8) yes
C28 H281 . 0.933 no
C29 C30 . 1.402(8) yes
C29 C32 . 1.482(9) yes
C30 H301 . 0.923 no
C33 C34 . 1.390(9) yes
C33 C38 . 1.399(9) yes
C33 B43 . 1.647(9) yes
C34 C35 . 1.389(9) yes
C34 H341 . 0.925 no
C35 C36 . 1.381(9) yes
C35 C39 . 1.473(10) yes
C36 C37 . 1.388(10) yes
C36 H361 . 0.928 no
C37 C38 . 1.393(9) yes
C37 C40 . 1.505(10) yes
C38 H381 . 0.920 no
C41 C42 . 1.401(8) yes
C41 C46 . 1.394(8) yes
C41 B43 . 1.642(9) yes
C42 C43 . 1.369(8) yes
C42 H421 . 0.929 no
C43 C44 . 1.388(8) yes
C43 C47 . 1.495(4) yes
C44 C45 . 1.381(9) yes
C44 H441 . 0.928 no
C45 C46 . 1.400(9) yes
C45 C48 . 1.503(10) yes
C46 H461 . 0.940 no
C47 F81 . 1.328(6) yes
C47 F90 . 1.334(6) yes
C47 F71 . 1.330(6) yes
C47 F80 . 1.339(4) yes
C47 F91 . 1.322(4) yes
C47 F70 . 1.332(4) yes
C49 C50 . 1.393(8) yes
C49 C54 . 1.410(8) yes
C49 B43 . 1.648(9) yes
C50 C51 . 1.389(8) yes
C50 H501 . 0.923 no
C51 C52 . 1.386(10) yes
C51 C55 . 1.494(11) yes
C52 C53 . 1.390(9) yes
C52 H521 . 0.933 no
C53 C54 . 1.374(8) yes
C53 C56 . 1.493(4) yes
C54 H541 . 0.932 no
C56 F241 . 1.313(5) yes
C56 F230 . 1.331(5) yes
C56 F220 . 1.335(5) yes
C56 F240 . 1.343(6) yes
C56 F231 . 1.321(6) yes
C56 F221 . 1.327(5) yes
P1 Rh1 . 2.2658(16) yes
P2 Rh1 . 2.2508(16) yes
Rh1 Br1 2_576 2.6062(7) yes
Rh1 Br1 . 2.5974(7) yes
Cl100 C150 . 1.718(8) yes
Cl100 C100 . 1.714(8) yes
C100 Cl101 . 1.734(8) yes
C100 H1001 . 0.967 no
C100 H1002 . 0.966 no
C150 Cl150 . 1.738(8) yes
C150 H1502 . 0.964 no
C150 H1501 . 0.969 no
C200 Cl200 . 1.740(7) yes
C200 Cl201 . 1.742(7) yes
C200 H2001 . 0.955 no
C200 H2002 . 0.959 no
